data_7123052
loop_
_publ_author_name
'Roesky, Herbert W.'
'Swamy, V S. V. S. N.'
'Vanka, Kumar'
'Raj, K. Vipin'
'Sen, Sakya Singha'

_publ_section_title
;
 Silylene induced cooperative B--H bond activation and unprecedented
 aldehyde C--H bond splitting with amidinate ring expansion
;
_journal_name_full 'Chemical Communications'
_journal_paper_doi 10.1039/C9CC00296K
_journal_year 2019
_chemical_formula_moiety 'C35 H51 F2 N3 O2 Si3'
_chemical_formula_sum 'C35 H51 F2 N3 O2 Si3'
_chemical_formula_weight 668.05
_space_group_crystal_system monoclinic
_space_group_IT_number 14
_space_group_name_Hall '-P 2ybc'
_space_group_name_H-M_alt 'P 1 21/c 1'
_symmetry_space_group_name_Hall '-P 2ybc'
_symmetry_space_group_name_H-M 'P 1 21/c 1'
_atom_sites_solution_hydrogens geom
_audit_creation_method SHELXL-2014/7
_audit_update_record
;
2018-05-25 deposited with the CCDC.    2019-02-25 downloaded from the CCDC.
;
_cell_angle_alpha 90
_cell_angle_beta 101.522(9)
_cell_angle_gamma 90
_cell_formula_units_Z 4
_cell_length_a 11.174(4)
_cell_length_b 16.174(6)
_cell_length_c 20.535(8)
_cell_measurement_reflns_used 9929
_cell_measurement_temperature 296(2)
_cell_measurement_theta_max 20.60
_cell_measurement_theta_min 2.25
_cell_volume 3636(2)
_computing_cell_refinement 'Bruker SAINT'
_computing_data_collection 'Bruker APEX2'
_computing_data_reduction 'Bruker SAINT'
_computing_molecular_graphics 'Bruker SHELXTL'
_computing_publication_material 'Bruker SHELXTL'
_computing_structure_refinement 'SHELXL-2014/7 (Sheldrick, 2014)'
_computing_structure_solution 'SHELXS-97 (Sheldrick 2008)'
_diffrn_ambient_temperature 296(2)
_diffrn_measured_fraction_theta_full 1.000
_diffrn_measured_fraction_theta_max 1.000
_diffrn_measurement_device_type 'Bruker APEX-II CCD'
_diffrn_measurement_method '\f and \w scans'
_diffrn_radiation_type MoK\a
_diffrn_radiation_wavelength 0.71073
_diffrn_reflns_av_R_equivalents 0.2604
_diffrn_reflns_av_unetI/netI 0.1158
_diffrn_reflns_Laue_measured_fraction_full 1.000
_diffrn_reflns_Laue_measured_fraction_max 1.000
_diffrn_reflns_limit_h_max 13
_diffrn_reflns_limit_h_min -13
_diffrn_reflns_limit_k_max 19
_diffrn_reflns_limit_k_min -19
_diffrn_reflns_limit_l_max 24
_diffrn_reflns_limit_l_min -24
_diffrn_reflns_number 123259
_diffrn_reflns_point_group_measured_fraction_full 1.000
_diffrn_reflns_point_group_measured_fraction_max 1.000
_diffrn_reflns_theta_full 25.000
_diffrn_reflns_theta_max 25.000
_diffrn_reflns_theta_min 2.246
_diffrn_source 'micro-focus sealed tube'
_exptl_absorpt_coefficient_mu 0.175
_exptl_absorpt_correction_T_max 0.971
_exptl_absorpt_correction_T_min 0.943
_exptl_absorpt_correction_type multi-scan
_exptl_absorpt_process_details 'SADABS (BRUKER, 2016)'
_exptl_crystal_colour colorless
_exptl_crystal_density_diffrn 1.220
_exptl_crystal_description block
_exptl_crystal_F_000 1432
_exptl_crystal_size_max 0.380
_exptl_crystal_size_mid 0.280
_exptl_crystal_size_min 0.170
_refine_diff_density_max 0.353
_refine_diff_density_min -0.285
_refine_diff_density_rms 0.067
_refine_ls_extinction_coef 0.0005(2)
_refine_ls_extinction_expression Fc^*^=kFc[1+0.001xFc^2^\l^3^/sin(2\q)]^-1/4^
_refine_ls_extinction_method 'SHELXL-2014/7 (Sheldrick 2014'
_refine_ls_goodness_of_fit_ref 1.046
_refine_ls_hydrogen_treatment constr
_refine_ls_matrix_type full
_refine_ls_number_parameters 419
_refine_ls_number_reflns 6408
_refine_ls_number_restraints 0
_refine_ls_restrained_S_all 1.046
_refine_ls_R_factor_all 0.1479
_refine_ls_R_factor_gt 0.0693
_refine_ls_shift/su_max 0.001
_refine_ls_shift/su_mean 0.000
_refine_ls_structure_factor_coef Fsqd
_refine_ls_weighting_details 'w=1/[\s^2^(Fo^2^)+(0.0205P)^2^+5.6017P] where P=(Fo^2^+2Fc^2^)/3'
_refine_ls_weighting_scheme calc
_refine_ls_wR_factor_gt 0.0973
_refine_ls_wR_factor_ref 0.1185
_reflns_Friedel_coverage 0.000
_reflns_number_gt 3736
_reflns_number_total 6408
_reflns_threshold_expression 'I > 2\s(I)'
_cod_data_source_file c9cc00296k2.cif
_cod_data_source_block sens_a
_cod_database_code 7123052
_shelx_shelxl_version_number 2014/7
_shelx_space_group_comment
;
The symmetry employed for this shelxl refinement is uniquely defined
by the following loop, which should always be used as a source of
symmetry information in preference to the above space-group names.
They are only intended as comments.
;
_shelx_estimated_absorpt_t_min 0.936
_shelx_estimated_absorpt_t_max 0.971

loop_
_space_group_symop_operation_xyz
'x, y, z'
'-x, y+1/2, -z+1/2'
'-x, -y, -z'
'x, -y-1/2, z-1/2'

loop_
_atom_site_label
_atom_site_type_symbol
_atom_site_fract_x
_atom_site_fract_y
_atom_site_fract_z
_atom_site_U_iso_or_equiv
_atom_site_adp_type
_atom_site_occupancy
_atom_site_site_symmetry_order
_atom_site_calc_flag
_atom_site_refinement_flags_posn
_atom_site_refinement_flags_adp
Si1 Si 0.74513(9) 0.43597(6) 0.72044(5) 0.0182(3) Uani 1 1 d . .
Si3 Si 0.99752(10) 0.42312(7) 0.80379(5) 0.0275(3) Uani 1 1 d . .
Si2 Si 0.83394(10) 0.54967(7) 0.84323(5) 0.0274(3) Uani 1 1 d . .
O2 O 0.8417(2) 0.42405(14) 0.66546(11) 0.0194(6) Uani 1 1 d . .
O1 O 0.6992(2) 0.33698(14) 0.70698(12) 0.0226(6) Uani 1 1 d . .
F2 F 1.1518(2) 0.25212(15) 0.47887(12) 0.0503(7) Uani 1 1 d . .
F1 F 0.3992(2) 0.10288(17) 0.48901(12) 0.0613(8) Uani 1 1 d . .
N2 N 0.5917(2) 0.45092(17) 0.75317(13) 0.0177(7) Uani 1 1 d . .
N1 N 0.6493(3) 0.51576(17) 0.67392(13) 0.0187(7) Uani 1 1 d . .
N3 N 0.8503(2) 0.46718(17) 0.79009(13) 0.0185(7) Uani 1 1 d . .
C1 C 0.5542(3) 0.5035(2) 0.70504(17) 0.0183(9) Uani 1 1 d . .
C30 C 0.8938(3) 0.3343(2) 0.58115(18) 0.0212(9) Uani 1 1 d . .
C2 C 0.4293(3) 0.5378(2) 0.68242(18) 0.0225(9) Uani 1 1 d . .
C24 C 0.6524(3) 0.2416(2) 0.61503(17) 0.0196(9) Uani 1 1 d . .
C22 C 0.7990(3) 0.3625(2) 0.61850(19) 0.0265(10) Uani 1 1 d . .
H22 H 0.7304 0.3856 0.5863 0.032 Uiso 1 1 calc R U
C23 C 0.7482(3) 0.2933(2) 0.65802(18) 0.0239(9) Uani 1 1 d . .
H23 H 0.8154 0.2578 0.6799 0.029 Uiso 1 1 calc R U
C35 C 0.8600(4) 0.2880(2) 0.52402(19) 0.0324(10) Uani 1 1 d . .
H35 H 0.7780 0.2753 0.5087 0.039 Uiso 1 1 calc R U
C8 C 0.5170(3) 0.4008(2) 0.79128(18) 0.0230(9) Uani 1 1 d . .
C25 C 0.6781(4) 0.1621(2) 0.59852(18) 0.0276(10) Uani 1 1 d . .
H25 H 0.7537 0.1394 0.6171 0.033 Uiso 1 1 calc R U
C12 C 0.6705(3) 0.5834(2) 0.62829(17) 0.0234(9) Uani 1 1 d . .
C3 C 0.3840(4) 0.6000(2) 0.7173(2) 0.0301(10) Uani 1 1 d . .
H3 H 0.4316 0.6201 0.7565 0.036 Uiso 1 1 calc R U
C18 C 0.6991(3) 0.6188(2) 0.81905(19) 0.0345(11) Uani 1 1 d . .
H18A H 0.6908 0.6344 0.7733 0.052 Uiso 1 1 calc R U
H18B H 0.7101 0.6675 0.8464 0.052 Uiso 1 1 calc R U
H18C H 0.6268 0.5902 0.8251 0.052 Uiso 1 1 calc R U
C11 C 0.4248(3) 0.3478(2) 0.74494(19) 0.0344(11) Uani 1 1 d . .
H11A H 0.3679 0.3829 0.7164 0.052 Uiso 1 1 calc R U
H11B H 0.3817 0.3135 0.7707 0.052 Uiso 1 1 calc R U
H11C H 0.4667 0.3136 0.7185 0.052 Uiso 1 1 calc R U
C9 C 0.6063(3) 0.3452(2) 0.83750(19) 0.0325(10) Uani 1 1 d . .
H9A H 0.6439 0.3075 0.8115 0.049 Uiso 1 1 calc R U
H9B H 0.5632 0.3146 0.8656 0.049 Uiso 1 1 calc R U
H9C H 0.6681 0.3785 0.8644 0.049 Uiso 1 1 calc R U
C7 C 0.3583(3) 0.5098(2) 0.62379(19) 0.0315(10) Uani 1 1 d . .
H7 H 0.3883 0.4691 0.5994 0.038 Uiso 1 1 calc R U
C33 C 1.0653(4) 0.2805(3) 0.5129(2) 0.0326(11) Uani 1 1 d . .
C26 C 0.5946(4) 0.1149(3) 0.5550(2) 0.0370(11) Uani 1 1 d . .
H26 H 0.6137 0.0619 0.5429 0.044 Uiso 1 1 calc R U
C29 C 0.5380(4) 0.2730(2) 0.58836(19) 0.0303(10) Uani 1 1 d . .
H29 H 0.5183 0.3266 0.5988 0.036 Uiso 1 1 calc R U
C14 C 0.8015(4) 0.6144(2) 0.6520(2) 0.0381(11) Uani 1 1 d . .
H14A H 0.8092 0.6391 0.6951 0.057 Uiso 1 1 calc R U
H14B H 0.8202 0.6547 0.6212 0.057 Uiso 1 1 calc R U
H14C H 0.8571 0.5687 0.6544 0.057 Uiso 1 1 calc R U
C31 C 1.0149(4) 0.3536(3) 0.6017(2) 0.0362(11) Uani 1 1 d . .
H31 H 1.0389 0.3858 0.6395 0.043 Uiso 1 1 calc R U
C13 C 0.6586(4) 0.5497(3) 0.55789(18) 0.0402(12) Uani 1 1 d . .
H13A H 0.7183 0.5071 0.5576 0.060 Uiso 1 1 calc R U
H13B H 0.6716 0.5936 0.5286 0.060 Uiso 1 1 calc R U
H13C H 0.5783 0.5271 0.5432 0.060 Uiso 1 1 calc R U
C10 C 0.4529(4) 0.4554(2) 0.83418(19) 0.0335(11) Uani 1 1 d . .
H10A H 0.5121 0.4891 0.8625 0.050 Uiso 1 1 calc R U
H10B H 0.4115 0.4212 0.8609 0.050 Uiso 1 1 calc R U
H10C H 0.3947 0.4901 0.8061 0.050 Uiso 1 1 calc R U
C15 C 0.5847(4) 0.6568(2) 0.6259(2) 0.0371(11) Uani 1 1 d . .
H15A H 0.5041 0.6410 0.6036 0.056 Uiso 1 1 calc R U
H15B H 0.6132 0.7015 0.6023 0.056 Uiso 1 1 calc R U
H15C H 0.5826 0.6741 0.6704 0.056 Uiso 1 1 calc R U
C19 C 1.0767(4) 0.4276(3) 0.89261(19) 0.0430(12) Uani 1 1 d . .
H19A H 1.0791 0.4838 0.9079 0.064 Uiso 1 1 calc R U
H19B H 1.1586 0.4071 0.8969 0.064 Uiso 1 1 calc R U
H19C H 1.0334 0.3942 0.9189 0.064 Uiso 1 1 calc R U
C34 C 0.9465(4) 0.2599(3) 0.4887(2) 0.0348(11) Uani 1 1 d . .
H34 H 0.9240 0.2285 0.4503 0.042 Uiso 1 1 calc R U
C28 C 0.4528(4) 0.2258(3) 0.5464(2) 0.0382(11) Uani 1 1 d . .
H28 H 0.3753 0.2466 0.5292 0.046 Uiso 1 1 calc R U
C6 C 0.2425(4) 0.5419(3) 0.6010(2) 0.0401(12) Uani 1 1 d . .
H6 H 0.1947 0.5223 0.5617 0.048 Uiso 1 1 calc R U
C4 C 0.2692(4) 0.6320(3) 0.6943(2) 0.0405(12) Uani 1 1 d . .
H4 H 0.2394 0.6735 0.7181 0.049 Uiso 1 1 calc R U
C5 C 0.1986(4) 0.6028(3) 0.6366(2) 0.0443(12) Uani 1 1 d . .
H5 H 0.1208 0.6243 0.6215 0.053 Uiso 1 1 calc R U
C21 C 1.0997(3) 0.4774(3) 0.7566(2) 0.0416(12) Uani 1 1 d . .
H21A H 1.0526 0.4970 0.7152 0.062 Uiso 1 1 calc R U
H21B H 1.1612 0.4397 0.7481 0.062 Uiso 1 1 calc R U
H21C H 1.1380 0.5233 0.7822 0.062 Uiso 1 1 calc R U
C32 C 1.1023(4) 0.3266(3) 0.5677(2) 0.0407(12) Uani 1 1 d . .
H32 H 1.1843 0.3399 0.5822 0.049 Uiso 1 1 calc R U
C20 C 0.9943(4) 0.3108(2) 0.7854(2) 0.0472(13) Uani 1 1 d . .
H20A H 0.9266 0.2857 0.8002 0.071 Uiso 1 1 calc R U
H20B H 1.0691 0.2859 0.8081 0.071 Uiso 1 1 calc R U
H20C H 0.9857 0.3027 0.7384 0.071 Uiso 1 1 calc R U
C27 C 0.4847(4) 0.1488(3) 0.5309(2) 0.0375(11) Uani 1 1 d . .
C17 C 0.9655(4) 0.6224(3) 0.8472(2) 0.0427(12) Uani 1 1 d . .
H17A H 1.0400 0.5946 0.8665 0.064 Uiso 1 1 calc R U
H17B H 0.9545 0.6693 0.8741 0.064 Uiso 1 1 calc R U
H17C H 0.9693 0.6406 0.8032 0.064 Uiso 1 1 calc R U
C16 C 0.8247(4) 0.5153(3) 0.92863(19) 0.0470(13) Uani 1 1 d . .
H16A H 0.7464 0.4906 0.9280 0.070 Uiso 1 1 calc R U
H16B H 0.8352 0.5620 0.9580 0.070 Uiso 1 1 calc R U
H16C H 0.8878 0.4755 0.9439 0.070 Uiso 1 1 calc R U

loop_
_atom_site_aniso_label
_atom_site_aniso_U_11
_atom_site_aniso_U_22
_atom_site_aniso_U_33
_atom_site_aniso_U_23
_atom_site_aniso_U_13
_atom_site_aniso_U_12
Si1 0.0188(6) 0.0168(6) 0.0189(6) -0.0028(5) 0.0034(4) -0.0013(5)
Si3 0.0220(6) 0.0259(7) 0.0319(7) -0.0031(5) -0.0008(5) -0.0009(5)
Si2 0.0302(7) 0.0284(7) 0.0226(6) -0.0087(5) 0.0031(5) -0.0055(5)
O2 0.0211(14) 0.0167(14) 0.0217(14) -0.0064(12) 0.0072(11) -0.0014(12)
O1 0.0244(15) 0.0159(14) 0.0302(15) -0.0067(12) 0.0121(12) -0.0031(12)
F2 0.0489(16) 0.0539(17) 0.0562(17) -0.0063(14) 0.0303(13) 0.0058(13)
F1 0.0575(18) 0.081(2) 0.0435(16) -0.0287(15) 0.0051(13) -0.0338(16)
N2 0.0191(17) 0.0150(17) 0.0189(17) -0.0004(14) 0.0034(14) 0.0020(14)
N1 0.0221(18) 0.0174(17) 0.0184(17) -0.0008(14) 0.0082(14) -0.0025(14)
N3 0.0184(17) 0.0177(17) 0.0200(17) -0.0010(14) 0.0050(13) -0.0033(14)
C1 0.020(2) 0.012(2) 0.022(2) -0.0069(17) 0.0025(18) 0.0001(17)
C30 0.022(2) 0.020(2) 0.023(2) 0.0005(18) 0.0093(18) 0.0024(18)
C2 0.022(2) 0.018(2) 0.030(2) 0.0041(19) 0.0093(19) 0.0014(18)
C24 0.021(2) 0.020(2) 0.020(2) -0.0023(18) 0.0103(17) -0.0041(18)
C22 0.026(2) 0.025(2) 0.029(2) -0.0027(19) 0.0055(19) -0.0031(19)
C23 0.024(2) 0.020(2) 0.030(2) -0.0062(19) 0.0096(19) -0.0018(18)
C35 0.037(3) 0.030(3) 0.030(3) -0.001(2) 0.005(2) 0.003(2)
C8 0.026(2) 0.019(2) 0.027(2) 0.0027(18) 0.0104(19) -0.0014(18)
C25 0.031(2) 0.020(2) 0.032(2) -0.0046(19) 0.006(2) 0.0021(19)
C12 0.029(2) 0.020(2) 0.023(2) 0.0025(18) 0.0072(18) -0.0023(19)
C3 0.032(3) 0.023(2) 0.037(3) 0.001(2) 0.011(2) 0.002(2)
C18 0.041(3) 0.028(2) 0.036(3) -0.017(2) 0.010(2) -0.003(2)
C11 0.035(2) 0.031(3) 0.039(3) -0.003(2) 0.010(2) -0.009(2)
C9 0.032(2) 0.031(3) 0.039(3) 0.006(2) 0.016(2) 0.000(2)
C7 0.026(2) 0.033(3) 0.034(3) 0.000(2) 0.003(2) -0.001(2)
C33 0.036(3) 0.034(3) 0.036(3) 0.000(2) 0.025(2) 0.007(2)
C26 0.049(3) 0.027(3) 0.037(3) -0.009(2) 0.012(2) -0.009(2)
C29 0.033(3) 0.024(2) 0.035(3) -0.002(2) 0.010(2) 0.004(2)
C14 0.042(3) 0.033(3) 0.042(3) 0.009(2) 0.015(2) -0.013(2)
C31 0.037(3) 0.034(3) 0.040(3) -0.011(2) 0.016(2) -0.007(2)
C13 0.060(3) 0.032(3) 0.030(2) 0.003(2) 0.011(2) 0.001(2)
C10 0.040(3) 0.031(3) 0.036(3) 0.003(2) 0.021(2) -0.001(2)
C15 0.047(3) 0.027(3) 0.040(3) 0.013(2) 0.016(2) 0.008(2)
C19 0.033(3) 0.049(3) 0.041(3) 0.006(2) -0.007(2) 0.003(2)
C34 0.044(3) 0.035(3) 0.026(2) -0.005(2) 0.008(2) 0.008(2)
C28 0.023(2) 0.059(3) 0.031(3) -0.003(2) 0.001(2) -0.002(2)
C6 0.027(3) 0.046(3) 0.044(3) 0.012(2) -0.001(2) 0.002(2)
C4 0.042(3) 0.032(3) 0.054(3) 0.013(2) 0.025(3) 0.017(2)
C5 0.030(3) 0.051(3) 0.053(3) 0.020(3) 0.010(3) 0.018(2)
C21 0.023(2) 0.055(3) 0.046(3) -0.014(2) 0.006(2) -0.008(2)
C32 0.034(3) 0.040(3) 0.052(3) -0.007(2) 0.018(2) -0.005(2)
C20 0.033(3) 0.032(3) 0.068(3) -0.004(2) -0.011(2) 0.009(2)
C27 0.037(3) 0.051(3) 0.025(2) -0.016(2) 0.010(2) -0.021(3)
C17 0.046(3) 0.032(3) 0.049(3) -0.017(2) 0.006(2) -0.012(2)
C16 0.050(3) 0.066(3) 0.025(2) -0.008(2) 0.007(2) 0.000(3)

loop_
_atom_type_symbol
_atom_type_description
_atom_type_scat_dispersion_real
_atom_type_scat_dispersion_imag
_atom_type_scat_source
C C 0.0033 0.0016 'International Tables Vol C Tables 4.2.6.8 and 6.1.1.4'
H H 0.0000 0.0000 'International Tables Vol C Tables 4.2.6.8 and 6.1.1.4'
F F 0.0171 0.0103 'International Tables Vol C Tables 4.2.6.8 and 6.1.1.4'
N N 0.0061 0.0033 'International Tables Vol C Tables 4.2.6.8 and 6.1.1.4'
O O 0.0106 0.0060 'International Tables Vol C Tables 4.2.6.8 and 6.1.1.4'
Si Si 0.0817 0.0704 'International Tables Vol C Tables 4.2.6.8 and 6.1.1.4'

loop_
_geom_angle_atom_site_label_1
_geom_angle_atom_site_label_2
_geom_angle_atom_site_label_3
_geom_angle
O1 Si1 O2 89.80(12)
O1 Si1 N3 123.03(14)
O2 Si1 N3 99.38(13)
O1 Si1 N1 117.29(13)
O2 Si1 N1 96.63(13)
N3 Si1 N1 117.19(14)
O1 Si1 N2 85.15(12)
O2 Si1 N2 159.45(12)
N3 Si1 N2 100.07(13)
N1 Si1 N2 68.44(12)
O1 Si1 C1 100.34(12)
O2 Si1 C1 129.20(13)
N3 Si1 C1 114.91(13)
N1 Si1 C1 35.01(12)
N2 Si1 C1 33.63(11)
N3 Si3 C20 112.58(17)
N3 Si3 C21 112.13(17)
C20 Si3 C21 110.2(2)
N3 Si3 C19 112.72(17)
C20 Si3 C19 102.9(2)
C21 Si3 C19 105.72(19)
N3 Si2 C16 112.97(18)
N3 Si2 C18 118.01(16)
C16 Si2 C18 103.67(19)
N3 Si2 C17 109.07(17)
C16 Si2 C17 109.7(2)
C18 Si2 C17 102.76(19)
C22 O2 Si1 111.0(2)
C23 O1 Si1 116.0(2)
C1 N2 C8 128.5(3)
C1 N2 Si1 89.5(2)
C8 N2 Si1 136.5(2)
C1 N1 C12 129.8(3)
C1 N1 Si1 94.7(2)
C12 N1 Si1 134.4(2)
Si1 N3 Si2 126.57(17)
Si1 N3 Si3 118.09(16)
Si2 N3 Si3 114.68(16)
N2 C1 N1 106.8(3)
N2 C1 C2 128.1(3)
N1 C1 C2 124.8(3)
N2 C1 Si1 56.90(18)
N1 C1 Si1 50.26(17)
C2 C1 Si1 168.7(3)
C31 C30 C35 118.1(4)
C31 C30 C22 121.9(3)
C35 C30 C22 120.0(3)
C7 C2 C3 118.8(4)
C7 C2 C1 119.4(3)
C3 C2 C1 121.7(3)
C25 C24 C29 118.0(3)
C25 C24 C23 120.5(3)
C29 C24 C23 121.5(3)
O2 C22 C30 113.0(3)
O2 C22 C23 105.2(3)
C30 C22 C23 114.6(3)
O2 C22 H22 107.9
C30 C22 H22 107.9
C23 C22 H22 107.9
O1 C23 C24 111.2(3)
O1 C23 C22 104.1(3)
C24 C23 C22 112.8(3)
O1 C23 H23 109.5
C24 C23 H23 109.5
C22 C23 H23 109.5
C30 C35 C34 121.2(4)
C30 C35 H35 119.4
C34 C35 H35 119.4
N2 C8 C11 111.0(3)
N2 C8 C10 111.4(3)
C11 C8 C10 110.5(3)
N2 C8 C9 106.4(3)
C11 C8 C9 109.6(3)
C10 C8 C9 107.9(3)
C24 C25 C26 121.8(4)
C24 C25 H25 119.1
C26 C25 H25 119.1
N1 C12 C15 114.5(3)
N1 C12 C13 109.8(3)
C15 C12 C13 108.3(3)
N1 C12 C14 107.6(3)
C15 C12 C14 108.2(3)
C13 C12 C14 108.3(3)
C4 C3 C2 120.4(4)
C4 C3 H3 119.8
C2 C3 H3 119.8
Si2 C18 H18A 109.5
Si2 C18 H18B 109.5
H18A C18 H18B 109.5
Si2 C18 H18C 109.5
H18A C18 H18C 109.5
H18B C18 H18C 109.5
C8 C11 H11A 109.5
C8 C11 H11B 109.5
H11A C11 H11B 109.5
C8 C11 H11C 109.5
H11A C11 H11C 109.5
H11B C11 H11C 109.5
C8 C9 H9A 109.5
C8 C9 H9B 109.5
H9A C9 H9B 109.5
C8 C9 H9C 109.5
H9A C9 H9C 109.5
H9B C9 H9C 109.5
C2 C7 C6 120.6(4)
C2 C7 H7 119.7
C6 C7 H7 119.7
C32 C33 C34 123.7(4)
C32 C33 F2 118.6(4)
C34 C33 F2 117.7(4)
C27 C26 C25 117.4(4)
C27 C26 H26 121.3
C25 C26 H26 121.3
C28 C29 C24 120.8(4)
C28 C29 H29 119.6
C24 C29 H29 119.6
C12 C14 H14A 109.5
C12 C14 H14B 109.5
H14A C14 H14B 109.5
C12 C14 H14C 109.5
H14A C14 H14C 109.5
H14B C14 H14C 109.5
C30 C31 C32 121.9(4)
C30 C31 H31 119.1
C32 C31 H31 119.1
C12 C13 H13A 109.5
C12 C13 H13B 109.5
H13A C13 H13B 109.5
C12 C13 H13C 109.5
H13A C13 H13C 109.5
H13B C13 H13C 109.5
C8 C10 H10A 109.5
C8 C10 H10B 109.5
H10A C10 H10B 109.5
C8 C10 H10C 109.5
H10A C10 H10C 109.5
H10B C10 H10C 109.5
C12 C15 H15A 109.5
C12 C15 H15B 109.5
H15A C15 H15B 109.5
C12 C15 H15C 109.5
H15A C15 H15C 109.5
H15B C15 H15C 109.5
Si3 C19 H19A 109.5
Si3 C19 H19B 109.5
H19A C19 H19B 109.5
Si3 C19 H19C 109.5
H19A C19 H19C 109.5
H19B C19 H19C 109.5
C33 C34 C35 117.3(4)
C33 C34 H34 121.4
C35 C34 H34 121.4
C27 C28 C29 118.4(4)
C27 C28 H28 120.8
C29 C28 H28 120.8
C5 C6 C7 119.7(4)
C5 C6 H6 120.1
C7 C6 H6 120.1
C5 C4 C3 120.2(4)
C5 C4 H4 119.9
C3 C4 H4 119.9
C4 C5 C6 120.1(4)
C4 C5 H5 119.9
C6 C5 H5 119.9
Si3 C21 H21A 109.5
Si3 C21 H21B 109.5
H21A C21 H21B 109.5
Si3 C21 H21C 109.5
H21A C21 H21C 109.5
H21B C21 H21C 109.5
C33 C32 C31 117.9(4)
C33 C32 H32 121.0
C31 C32 H32 121.0
Si3 C20 H20A 109.5
Si3 C20 H20B 109.5
H20A C20 H20B 109.5
Si3 C20 H20C 109.5
H20A C20 H20C 109.5
H20B C20 H20C 109.5
C26 C27 C28 123.6(4)
C26 C27 F1 118.7(4)
C28 C27 F1 117.7(4)
Si2 C17 H17A 109.5
Si2 C17 H17B 109.5
H17A C17 H17B 109.5
Si2 C17 H17C 109.5
H17A C17 H17C 109.5
H17B C17 H17C 109.5
Si2 C16 H16A 109.5
Si2 C16 H16B 109.5
H16A C16 H16B 109.5
Si2 C16 H16C 109.5
H16A C16 H16C 109.5
H16B C16 H16C 109.5

loop_
_geom_bond_atom_site_label_1
_geom_bond_atom_site_label_2
_geom_bond_distance
Si1 O1 1.687(3)
Si1 O2 1.721(2)
Si1 N3 1.735(3)
Si1 N1 1.821(3)
Si1 N2 1.977(3)
Si1 C1 2.360(4)
Si3 N3 1.763(3)
Si3 C20 1.855(4)
Si3 C21 1.858(4)
Si3 C19 1.863(4)
Si2 N3 1.756(3)
Si2 C16 1.862(4)
Si2 C18 1.863(4)
Si2 C17 1.871(4)
O2 C22 1.401(4)
O1 C23 1.424(4)
F2 C33 1.379(4)
F1 C27 1.370(4)
N2 C1 1.307(4)
N2 C8 1.492(4)
N1 C1 1.359(4)
N1 C12 1.490(4)
C1 C2 1.488(5)
C30 C31 1.371(5)
C30 C35 1.379(5)
C30 C22 1.498(5)
C2 C7 1.379(5)
C2 C3 1.388(5)
C24 C25 1.374(5)
C24 C29 1.382(5)
C24 C23 1.499(5)
C22 C23 1.555(5)
C22 H22 0.9800
C23 H23 0.9800
C35 C34 1.395(5)
C35 H35 0.9300
C8 C11 1.520(5)
C8 C10 1.524(5)
C8 C9 1.525(5)
C25 C26 1.386(5)
C25 H25 0.9300
C12 C15 1.520(5)
C12 C13 1.526(5)
C12 C14 1.531(5)
C3 C4 1.377(5)
C3 H3 0.9300
C18 H18A 0.9600
C18 H18B 0.9600
C18 H18C 0.9600
C11 H11A 0.9600
C11 H11B 0.9600
C11 H11C 0.9600
C9 H9A 0.9600
C9 H9B 0.9600
C9 H9C 0.9600
C7 C6 1.385(5)
C7 H7 0.9300
C33 C32 1.345(5)
C33 C34 1.362(5)
C26 C27 1.345(6)
C26 H26 0.9300
C29 C28 1.380(5)
C29 H29 0.9300
C14 H14A 0.9600
C14 H14B 0.9600
C14 H14C 0.9600
C31 C32 1.380(5)
C31 H31 0.9300
C13 H13A 0.9600
C13 H13B 0.9600
C13 H13C 0.9600
C10 H10A 0.9600
C10 H10B 0.9600
C10 H10C 0.9600
C15 H15A 0.9600
C15 H15B 0.9600
C15 H15C 0.9600
C19 H19A 0.9600
C19 H19B 0.9600
C19 H19C 0.9600
C34 H34 0.9300
C28 C27 1.351(6)
C28 H28 0.9300
C6 C5 1.376(6)
C6 H6 0.9300
C4 C5 1.369(6)
C4 H4 0.9300
C5 H5 0.9300
C21 H21A 0.9600
C21 H21B 0.9600
C21 H21C 0.9600
C32 H32 0.9300
C20 H20A 0.9600
C20 H20B 0.9600
C20 H20C 0.9600
C17 H17A 0.9600
C17 H17B 0.9600
C17 H17C 0.9600
C16 H16A 0.9600
C16 H16B 0.9600
C16 H16C 0.9600
